data_9016496
loop_
_publ_author_name
'Eisenmann, B.'
'Klein, J.'
'Somer, M.'

_publ_section_title
;
 Crystal structure of decasodium di-mue-arsenidobis(diarsenidosilicate)
 _cod_database_code 1008852
;
_journal_name_full 'Zeitschrift fur Kristallographie'
_journal_page_first 265
_journal_page_last 266
_journal_volume 197
_journal_year 1991
_chemical_formula_sum 'As3 Ge Na5'
_space_group_IT_number 14
_symmetry_space_group_name_Hall '-P 2yn'
_symmetry_space_group_name_H-M 'P 1 21/n 1'
_cell_angle_alpha 90
_cell_angle_beta 90.2
_cell_angle_gamma 90
_cell_length_a 13.531
_cell_length_b 7.544
_cell_length_c 8.298
_cell_formula_units_Z 4
_cell_volume 847.037
_database_code_amcsd 0016718
_exptl_crystal_density_diffrn 3.233
_cod_duplicate_entry 1008852
_cod_original_formula_sum 'Ge As3 Na5'
_cod_database_code 9016496
_amcsd_formula_title 'As6 Ge2 Na10'

loop_
_space_group_symop_operation_xyz
x,y,z
1/2+x,1/2-y,1/2+z
1/2-x,1/2+y,1/2-z
-x,-y,-z

loop_
_atom_site_aniso_label
_atom_site_aniso_U_11
_atom_site_aniso_U_22
_atom_site_aniso_U_33
_atom_site_aniso_U_12
_atom_site_aniso_U_13
_atom_site_aniso_U_23
Ge1 0.00760 0.00730 0.00710 0.00030 -0.00110 -0.00030
As1 0.00970 0.01310 0.01140 -0.00140 -0.00290 0.00250
As2 0.01160 0.01350 0.00820 -0.00030 -0.00070 0.00250
As3 0.01020 0.00910 0.01120 0.00010 0.00090 -0.00030
Na1 0.01680 0.02540 0.01760 0.00170 -0.00070 -0.00030
Na2 0.01710 0.02730 0.01810 -0.00170 -0.00030 -0.00070
Na3 0.02550 0.02370 0.02950 -0.00340 0.00090 0.00140
Na4 0.03620 0.03060 0.03340 0.01610 0.01230 0.01150
Na5 0.02990 0.02630 0.02360 0.00930 -0.00450 -0.00210

loop_
_atom_site_label
_atom_site_fract_x
_atom_site_fract_y
_atom_site_fract_z
Ge1 0.08630 0.14270 0.42810
As1 0.22830 0.23850 0.58630
As2 0.08080 0.26310 0.15400
As3 0.93220 0.18920 0.58820
Na1 0.74100 0.14800 0.42540
Na2 0.41860 0.16450 0.42220
Na3 0.08800 0.01550 0.82640
Na4 0.08470 0.53120 0.67020
Na5 0.25860 0.99540 0.18070

loop_
_cod_related_entry_id
_cod_related_entry_database
_cod_related_entry_code
1 AMCSD 0016718
